data_4323669
loop_
_publ_author_name
'Akane Sato'
'Hayao Kobayashi'
'Toshio Naito'
'Fumiko Sakai'
'Akiko Kobayashi'

_publ_contact_author_address
; Molecular Assemblies Dynamics
  Institute for Molecular Science
  Myodaiji-cyo
  Okazaki, 444
  JAPAN
;
_publ_contact_author_email akane@ims.ac.jp
_publ_contact_author_fax 81(0564)54(2544)
_publ_contact_author_name 'Akane Sato'
_publ_contact_author_phone 81(0564)55(7427)
_publ_section_title
;
 Enhancement of the Dimensionality of Molecular \p Conductors by the
 Selone Substitution of M(dmit)2 (M = Ni, Pd) Systems: Newly Synthesized
 dmise Compounds [MexH4-xN][Ni(dmise)2]2 (x= 1-3) and Cs[Pd(dmise)2]2
 (dmise = 4,5-Dimercapto-1,3-dithiole-2-selone)
;
_journal_name_full 'Inorganic Chemistry'
_journal_page_first 5262
_journal_page_last 5269
_journal_paper_doi 10.1021/ic970507j
_journal_volume 36
_journal_year 1997
_chemical_formula_iupac '[(C H3)3 H N[Ni (S4 C3 Se1)2]2'
_chemical_formula_moiety 'C15 H10 N1 Ni2 S16 Se4'
_chemical_formula_sum 'C15 H10 N Ni2 S16 Se4'
_chemical_formula_weight 1150.45
_chemical_name_systematic ' [Me3HN][Ni(dmise)2]2'
_space_group_IT_number 2
_symmetry_cell_setting triclinic
_symmetry_space_group_name_Hall '-P 1'
_symmetry_space_group_name_H-M 'P -1'
_audit_creation_method 'manual editing of form.cif'
_cell_angle_alpha 100.27(2)
_cell_angle_beta 114.93(2)
_cell_angle_gamma 81.84(2)
_cell_formula_units_Z 1
_cell_length_a 7.606(3)
_cell_length_b 17.761(3)
_cell_length_c 6.660(2)
_cell_measurement_reflns_used 25
_cell_measurement_temperature 296.2
_cell_measurement_theta_max 23.8
_cell_measurement_theta_min 19.6
_cell_volume 800.5(4)
_computing_cell_refinement "'MSC/AFC Diffactometer Control"
_computing_data_collection 'MSC/AFC Diffactometer Control'
_computing_data_reduction teXsan
_computing_molecular_graphics teXsan
_computing_publication_material ORTEP80(UNICSIII)
_computing_structure_refinement teXsan
_computing_structure_solution SAPI91
_diffrn_measurement_device_type 'RIGAKU AFC5R'
_diffrn_measurement_method \w--2\q
_diffrn_radiation_type 'Mo K\a'
_diffrn_radiation_wavelength 0.71073
_diffrn_reflns_av_R_equivalents 1.81
_diffrn_reflns_limit_h_max 9
_diffrn_reflns_limit_h_min 0
_diffrn_reflns_limit_k_max 22
_diffrn_reflns_limit_k_min -22
_diffrn_reflns_limit_l_max 7
_diffrn_reflns_limit_l_min -8
_diffrn_reflns_number 3969
_diffrn_reflns_theta_max 27.6
_diffrn_standards_decay_% -0.71
_diffrn_standards_interval_count 150
_diffrn_standards_number 3
_exptl_absorpt_coefficient_mu 6.784
_exptl_absorpt_correction_T_max 1.000
_exptl_absorpt_correction_T_min 0.432
_exptl_absorpt_correction_type psi-scan
_exptl_crystal_colour black
_exptl_crystal_density_diffrn 2.387
_exptl_crystal_density_method 'not measured'
_exptl_crystal_description plate
_exptl_crystal_F_000 555.00
_exptl_crystal_size_max 0.300
_exptl_crystal_size_mid 0.300
_exptl_crystal_size_min 0.100
_refine_diff_density_max 0.98
_refine_diff_density_min -1.04
_refine_ls_extinction_method none
_refine_ls_goodness_of_fit_ref 2.160
_refine_ls_number_parameters 181
_refine_ls_number_reflns 2400
_refine_ls_R_factor_gt 0.036
_refine_ls_shift/su_max 0.044
_refine_ls_structure_factor_coef F
_refine_ls_weighting_details 'w = 1/[\s^2^(F) + 0.0001|F|^2^]'
_refine_ls_weighting_scheme calc
_refine_ls_wR_factor_ref 0.022
_reflns_number_gt 6813
_reflns_number_total 3692
_reflns_threshold_expression F>3\s(F)
_cod_data_source_file ic970507j_1.cif
_cod_data_source_block Me3HN[Ni(dmise)2]2
_cod_original_cell_volume 800.4(4)
_cod_original_formula_sum 'C15 H10 N1 Ni2 S16 Se4'
_cod_database_code 4323669

loop_
_symmetry_equiv_pos_as_xyz
x,y,z
-x,-y,-z

loop_
_atom_site_label
_atom_site_fract_x
_atom_site_fract_y
_atom_site_fract_z
_atom_site_U_iso_or_equiv
_atom_site_adp_type
_atom_site_type_symbol
Se1 0.1765 0.1381 0.0813 0.0582 Uani Se
Se2 0.3974 0.9324 0.0699 0.0578 Uani Se
Ni 0.2638 0.5338 0.0334 0.0310 Uani S
S1 0.2716 0.4722 0.2878 0.0381 Uiso S
S2 0.1991 0.4334 -0.2168 0.0387 Uiso S
S3 0.2294 0.3065 0.2844 0.0399 Uani S
S4 0.1620 0.2693 -0.1801 0.0422 Uani S
S5 0.3311 0.6306 0.2926 0.0382 Uani S
S6 0.2509 0.5993 -0.2185 0.0368 Uani S
S7 0.3842 0.7944 0.2833 0.0403 Uani S
S8 0.3085 0.7675 -0.1825 0.0412 Uani S
N1 0.9104 0.9832 0.4554 0.1899 Uani N
C1 0.2323 0.3822 0.1533 0.0304 Uani C
C2 0.2008 0.3652 -0.0677 0.0329 Uani C
C3 0.1877 0.2362 0.0609 0.0367 Uani C
C4 0.3357 0.7015 0.1550 0.0304 Uani C
C5 0.3019 0.6880 -0.0675 0.0317 Uani C
C6 0.3637 0.8342 0.0574 0.0367 Uani C
C7 0.9644 0.9112 0.5222 0.2583 Uani C
C8 1.1981 0.9627 0.4651 0.2356 Uani C

loop_
_atom_site_aniso_label
_atom_site_aniso_U_11
_atom_site_aniso_U_22
_atom_site_aniso_U_33
_atom_site_aniso_U_12
_atom_site_aniso_U_13
_atom_site_aniso_U_23
_atom_site_aniso_type_symbol
Se1 0.0723(5) 0.0307(4) 0.0761(5) -0.0115(4) 0.0315(4) 0.0055(3) Se
Se2 0.0643(5) 0.0368(4) 0.0728(5) -0.0133(4) 0.0200(4) 0.0173(3) Se
Ni 0.0334(4) 0.0257(4) 0.0344(4) -0.0025(3) 0.0127(3) 0.0065(3) Ni
S3 0.051(1) 0.0284(8) 0.0441(8) -0.0068(7) 0.0212(7) 0.0063(6) S
S4 0.049(1) 0.0310(9) 0.0454(9) -0.0084(7) 0.0182(7) -0.0014(7) S
S5 0.055(1) 0.0297(8) 0.0348(8) -0.0054(7) 0.0200(7) 0.0074(6) S
S6 0.0449(9) 0.0332(9) 0.0329(8) -0.0064(7) 0.0146(7) 0.0052(6) S
S7 0.052(1) 0.0286(8) 0.0409(8) -0.0057(7) 0.00182(7) 0.0062(6) S
S8 0.0500(10) 0.0353(9) 0.0429(8) -0.0049(7) 0.0184(7) 0.0155(7) S
N1 0.104(8) 0.065(6) 0.38(1) -0.005(5) 0.087(9) -0.010(8) N
C1 0.027(3) 0.026(3) 0.037(7) -0.002(2) 0.013(2) 0.004(2) C
C2 0.027(3) 0.034(3) 0.034(3) -0.005(3) 0.009(2) 0.006(2) C
C3 0.032(3) 0.033(3) 0.048(3) -0.005(3) 0.018(3) 0.005(3) C
C4 0.031(3) 0.023(3) 0.037(3) -0.002(2) 0.013(2) 0.007(2) C
C5 0.030(3) 0.033(3) 0.033(3) -0.002(3) 0.012(2) 0.009(2) C
C6 0.038(3) 0.029(3) 0.050(3) -0.002(3) 0.019(3) 0.012(3) C
C7 0.34(2) 0.18(1) 0.23(1) -0.06(1) 0.05(1) 0.09(1) C
C8 0.21(1) 0.28(1) 0.20(1) 0.01(1) 0.12(1) -0.072(10) C

loop_
_atom_type_symbol
_atom_type_scat_dispersion_real
_atom_type_scat_dispersion_imag
_atom_type_scat_source
C .017 .009
; International Tables for X-ray Crystallography
  (Vol. IV)
;
N .029 .018
; International Tables for X-ray Crystallography
  (Vol. IV)
;

loop_
_geom_angle_atom_site_label_1
_geom_angle_atom_site_label_2
_geom_angle_atom_site_label_3
_geom_angle_site_symmetry_1
_geom_angle_site_symmetry_2
_geom_angle_site_symmetry_3
_geom_angle
_geom_angle_publ_flag
S1 NI S2 . . . 92.86(6) yes
S1 NI S5 . . . 84.82(6) yes
S1 NI S6 . . . 178.03(7) yes
S2 NI S5 . . . 177.62(7) yes
S2 NI S6 . . . 88.67(6) yes
S5 NI S6 . . . 93.66(6) yes
NI S1 C1 . . . 102.6(2) yes
NI S2 C2 . . . 101.8(2) yes
C1 S3 C3 . . . 97.6(2) yes
C1 S4 C2 . . . 28.1(2) yes
C1 S4 C3 . . . 69.3(2) yes
C2 S4 C3 . . . 97.4(2) yes
NI S5 C4 . . . 102.1(2) yes
NI S6 C5 . . . 101.3(2) yes
C4 S7 C5 . . . 28.0(2) yes
C4 S7 C6 . . . 98.7(2) yes
C5 S7 C6 . . . 70.7(2) yes
C4 S8 C5 . . . 28.1(2) yes
C4 S8 C6 . . . 69.9(2) yes
C5 S8 C6 . . . 98.0(2) yes
C7 N1 C8 . . . 78.3(8) yes
S1 C1 S3 . . . 122.5(3) yes
S1 C1 S4 . . . 158.1(3) yes
S1 C1 C2 . . . 121.2(4) yes
S1 C1 C3 . . . 163.3(3) yes
S3 C1 S4 . . . 79.4(2) yes
S3 C1 C2 . . . 116.3(4) yes
S3 C1 C3 . . . 40.8(2) yes
S4 C1 C2 . . . 36.9(2) yes
S4 C1 C3 . . . 38.6(1) yes
C2 C1 C3 . . . 75.5(3) yes
S2 C2 S4 . . . 123.5(3) yes
S2 C2 C1 . . . 121.5(4) yes
S2 C2 C3 . . . 164.6(3) yes
S4 C2 C1 . . . 115.0(4) yes
S4 C2 C3 . . . 41.1(2) yes
C1 C2 C3 . . . 73.9(3) yes
Se1 C3 S3 . . . 122.1(3) yes
Se1 C3 S4 . . . 124.3(3) yes
Se1 C3 C1 . . . 163.6(3) yes
Se1 C3 C2 . . . 165.7(3) yes
S3 C3 S4 . . . 113.6(3) yes
S3 C3 C1 . . . 41.6(2) yes
S3 C3 C2 . . . 72.1(2) yes
S4 C3 C1 . . . 72.1(2) yes
S4 C3 C2 . . . 41.5(2) yes
C1 C3 C2 . . . 30.5(1) yes
S5 C4 S7 . . . 122.8(3) yes
S5 C4 S8 . . . 158.0(3) yes
S5 C4 C5 . . . 121.4(4) yes
S5 C4 C6 . . . 163.2(3) yes
S7 C4 S8 . . . 79.2(2) yes
S7 C4 C5 . . . 115.8(4) yes
S7 C4 C6 . . . 40.4(2) yes
S8 C4 C5 . . . 36.6(2) yes
S8 C4 C6 . . . 38.8(1) yes
C5 C4 C6 . . . 75.4(3) yes
S6 C5 S7 . . . 157.7(3) yes
S6 C5 S8 . . . 123.2(3) yes
S6 C5 C4 . . . 121.5(4) yes
S6 C5 C6 . . . 164.3(3) yes
S7 C5 S8 . . . 79.0(2) yes
S7 C5 C4 . . . 36.2(2) yes
S7 C5 C6 . . . 38.0(1) yes
S8 C5 C4 . . . 115.2(4) yes
S8 C5 C6 . . . 41.0(2) yes
C4 C5 C6 . . . 74.2(3) yes
Se2 C6 S7 . . . 123.4(3) yes
Se2 C6 S8 . . . 124.4(3) yes
Se2 C6 C4 . . . 164.3(3) yes
Se2 C6 C5 . . . 165.3(3) yes
S7 C6 S8 . . . 112.2(3) yes
S7 C6 C4 . . . 40.9(2) yes
S7 C6 C5 . . . 71.3(2) yes
S8 C6 C4 . . . 71.3(2) yes
S8 C6 C5 . . . 40.9(2) yes
C4 C6 C5 . . . 30.4(1) yes
N1 C7 N1 . . . 39.3(7) yes
N1 C7 C8 . . . 65.7(8) yes
N1 C7 C8 . . . 28.3(7) yes

loop_
_geom_bond_atom_site_label_1
_geom_bond_atom_site_label_2
_geom_bond_site_symmetry_1
_geom_bond_site_symmetry_2
_geom_bond_distance
_geom_bond_publ_flag
Se1 C3 . . 1.788(5) yes
Se2 C6 . . 1.782(5) yes
NI S1 . . 2.151(2) yes
NI S2 . . 2.167(2) yes
NI S5 . . 2.155(2) yes
NI S6 . . 2.168(2) yes
S1 C1 . . 1.686(5) yes
S2 C2 . . 1.693(5) yes
S3 C1 . . 1.737(5) yes
S3 C3 . . 1.710(5) yes
S4 C1 . . 2.638(5) yes
S4 C2 . . 1.747(5) yes
S4 C3 . . 1.731(5) yes
S5 C4 . . 1.696(5) yes
S6 C5 . . 1.710(5) yes
S7 C4 . . 1.730(5) yes
S7 C5 . . 2.636(5) yes
S7 C6 . . 1.714(5) yes
S8 C4 . . 2.636(5) yes
S8 C5 . . 1.738(5) yes
S8 C6 . . 1.741(5) yes
N1 N1 . . 1.41(2) yes
N1 C7 . . 1.38(1) yes
N1 C7 . . 2.17(2) yes
N1 C8 . . 2.14(2) yes
N1 C8 . . 1.36(1) yes
C1 C2 . . 1.372(6) yes
C1 C3 . . 2.594(7) yes
C2 C3 . . 2.613(7) yes
C4 C5 . . 1.374(6) yes
C4 C6 . . 2.613(7) yes
C5 C6 . . 2.627(7) yes
C7 C8 . . 2.30(2) yes
C7 C8 . . 2.40(2) yes
